data_7160230
loop_
_publ_author_name
'Nagai, Shun'
'Ogoshi, Sensuke'
'Hoshimoto, Yoichi'

_publ_section_title
;
 Transformation of CO<sub>2</sub> and isocyanates mediated by
 <i>N</i>-borane-substituted cyclic phosphine imides (BCPIs) <i>via</i>
 &#x3bb;<sup>5</sup>-oxazaphosphetanes.
;
_journal_name_full 'Organic &amp; biomolecular chemistry'
_journal_paper_doi 10.1039/d4ob01565g
_journal_year 2024
_chemical_formula_moiety 'C48 H46 B2 F10 N3 O2 P, C H2 Cl2'
_chemical_formula_sum 'C49 H48 B2 Cl2 F10 N3 O2 P'
_chemical_formula_weight 1024.39
_space_group_crystal_system triclinic
_space_group_IT_number 2
_space_group_name_Hall '-P 1'
_space_group_name_H-M_alt 'P -1'
_atom_sites_solution_hydrogens geom
_atom_sites_solution_primary dual
_audit_block_doi 10.5517/ccdc.csd.cc2f6qr4
_audit_creation_date 2022-09-20
_audit_creation_method
;
Olex2 1.5
(compiled 2022.04.07 svn.rca3783a0 for OlexSys, GUI svn.r6498)
;
_audit_update_record
;
2023-02-09 deposited with the CCDC.	2024-11-06 downloaded from the CCDC.
;
_cell_angle_alpha 85.586(4)
_cell_angle_beta 85.395(4)
_cell_angle_gamma 69.910(4)
_cell_formula_units_Z 2
_cell_length_a 10.5399(5)
_cell_length_b 11.4428(6)
_cell_length_c 21.6413(9)
_cell_measurement_reflns_used 3959
_cell_measurement_temperature 123.15
_cell_measurement_theta_max 75.6860
_cell_measurement_theta_min 4.5060
_cell_volume 2439.9(2)
_computing_cell_refinement 'CrysAlisPro 1.171.40.43a (Rigaku OD, 2019)'
_computing_data_collection 'CrysAlisPro 1.171.40.43a (Rigaku OD, 2019)'
_computing_data_reduction 'CrysAlisPro 1.171.40.43a (Rigaku OD, 2019)'
_computing_molecular_graphics 'Olex2 1.5 (Dolomanov et al., 2009)'
_computing_publication_material 'Olex2 1.5 (Dolomanov et al., 2009)'
_computing_structure_refinement 'SHELXL 2013/4 (Sheldrick, 2015)'
_computing_structure_solution 'SHELXT 2014/5 (Sheldrick, 2014)'
_diffrn_ambient_temperature 123.15
_diffrn_detector 'CCD plate'
_diffrn_detector_area_resol_mean 10.0000
_diffrn_detector_type HyPix
_diffrn_measured_fraction_theta_full 0.994
_diffrn_measured_fraction_theta_max 0.994
_diffrn_measurement_details
;
List of Runs (angles in degrees, time in seconds):

  # Type    Start    End  Width  t~exp~   \w     \q     \k     \f   Frames
#--------------------------------------------------------------------------
  1  \w     16.00  44.00   0.50    5.00    --   49.92-109.00 -81.00   56
  2  \w     18.00 102.00   0.50    5.00    --   66.50-109.00 -81.00  168
  3  \w     94.00 133.00   0.50    5.00    --   66.50  57.00   0.00   78
  4  \w     82.00 115.00   0.50    5.00    --   66.50 109.00  14.00   66
  5  \w    -61.00 -22.00   0.50    5.00    --  -53.17  37.00   0.00   78
  6  \w    -60.00  19.00   0.50    5.00    --  -53.17  37.00  30.00  158
  7  \w    -60.00 -20.00   0.50    5.00    --  -53.17 109.00  14.00   80
  8  \w    -69.00 -34.00   0.50    5.00    -- -105.75  57.00 120.00   70
  9  \w    -65.00 -40.00   0.50    5.00    -- -105.75 125.00  60.00   50
 10  \w    -64.00 -37.00   0.50    5.00    -- -105.75 125.00  90.00   54
 11  \w    -98.00 -70.00   0.50    5.00    -- -105.75 125.00  60.00   56
 12  \w   -111.00 -84.00   0.50    5.00    -- -105.75 109.00  14.00   54
 13  \w    -85.00 -58.00   0.50    5.00    -- -105.75  77.00 -30.00   54
 14  \w   -109.00 -36.00   0.50    5.00    -- -105.75  37.00  30.00  146
 15  \w   -117.00 -34.00   0.50    5.00    -- -105.75  57.00  30.00  166
 16  \w   -117.00 -72.00   0.50    5.00    -- -105.75  57.00-120.00   90
 17  \w    -68.00 -36.00   0.50    5.00    -- -105.75  57.00-120.00   64
 18  \w   -113.00 -35.00   0.50    5.00    -- -105.75  19.00-180.00  156
 19  \w   -114.00 -34.00   0.50    5.00    -- -105.75 125.00-150.00  160
 20  \w   -116.00 -84.00   0.50    5.00    -- -105.75 125.00-180.00   64
 21  \w   -123.00 -41.00   0.50    5.00    -- -105.75  77.00-120.00  164
 22  \w   -124.00 -46.00   0.50    5.00    --  -53.17 -19.00-150.00  156
 23  \w   -119.00 -80.00   0.50    5.00    --  -53.17-109.00 -81.00   78
 24  \w   -123.00 -84.00   0.50    5.00    --  -53.17-125.00 -30.00   78
 25  \w   -126.00 -81.00   0.50    5.00    -- -105.75-109.00 -81.00   90
 26  \w   -126.00-100.00   0.50    5.00    -- -105.75 -99.00-150.00   52
 27  \w   -146.00-119.00   0.50    5.00    -- -105.75 -19.00-180.00   54
 28  \w   -173.00-148.00   0.50    5.00    -- -105.75 -99.00-150.00   50
 29  \w   -160.00-133.00   0.50    5.00    -- -105.75-109.00 -81.00   54
 30  \w   -170.00-120.00   0.50    5.00    -- -105.75 -57.00   0.00  100
 31  \w   -159.00 -98.00   0.50    5.00    -- -105.75 -19.00  30.00  122
 32  \w   -117.00 -78.00   0.50    5.00    -- -105.75  57.00 120.00   78
 33  \w   -115.00 -88.00   0.50    5.00    -- -105.75 125.00  90.00   54
 34  \w   -116.00 -54.00   0.50    5.00    -- -105.75 125.00  30.00  124
 35  \w   -177.00-108.00   0.50    5.00    -- -105.75 -57.00  30.00  138
 36  \w   -117.00 -79.00   0.50    5.00    --  -53.17-125.00  60.00   76
 37  \w   -108.00 -83.00   0.50    5.00    -- -105.75 -99.00 150.00   50
 38  \w   -170.00-126.00   0.50    5.00    -- -105.75 -99.00 150.00   88
;
_diffrn_measurement_device 'four-circle diffractometer'
_diffrn_measurement_device_type 'XtaLAB Synergy, Single source at offset/far, HyPix'
_diffrn_measurement_method '\w scans'
_diffrn_orient_matrix_type 'CrysAlisPro convention (1999,Acta A55,543-557)'
_diffrn_orient_matrix_UB_11 0.0876198000
_diffrn_orient_matrix_UB_12 -0.0564175000
_diffrn_orient_matrix_UB_13 -0.0579841000
_diffrn_orient_matrix_UB_21 0.1259998000
_diffrn_orient_matrix_UB_22 -0.0477778000
_diffrn_orient_matrix_UB_23 0.0387001000
_diffrn_orient_matrix_UB_31 -0.0273684000
_diffrn_orient_matrix_UB_32 -0.1230527000
_diffrn_orient_matrix_UB_33 0.0159606000
_diffrn_radiation_monochromator mirror
_diffrn_radiation_probe x-ray
_diffrn_radiation_type 'Cu K\a'
_diffrn_radiation_wavelength 1.54184
_diffrn_reflns_av_R_equivalents 0.0948
_diffrn_reflns_av_unetI/netI 0.0752
_diffrn_reflns_Laue_measured_fraction_full 0.994
_diffrn_reflns_Laue_measured_fraction_max 0.994
_diffrn_reflns_limit_h_max 12
_diffrn_reflns_limit_h_min -12
_diffrn_reflns_limit_k_max 11
_diffrn_reflns_limit_k_min -13
_diffrn_reflns_limit_l_max 26
_diffrn_reflns_limit_l_min -25
_diffrn_reflns_number 29927
_diffrn_reflns_point_group_measured_fraction_full 0.994
_diffrn_reflns_point_group_measured_fraction_max 0.994
_diffrn_reflns_theta_full 67.684
_diffrn_reflns_theta_max 68.247
_diffrn_reflns_theta_min 4.104
_diffrn_source 'micro-focus sealed X-ray tube'
_diffrn_source_type 'PhotonJet (Cu) X-ray Source'
_exptl_absorpt_coefficient_mu 2.212
_exptl_absorpt_correction_T_max 1.00000
_exptl_absorpt_correction_T_min 0.55147
_exptl_absorpt_correction_type multi-scan
_exptl_absorpt_process_details
;
CrysAlisPro 1.171.40.43a (Rigaku Oxford Diffraction, 2019)
Empirical absorption correction using spherical harmonics,
 implemented in SCALE3 ABSPACK scaling algorithm.
;
_exptl_crystal_colour colourless
_exptl_crystal_colour_primary colourless
_exptl_crystal_density_diffrn 1.394
_exptl_crystal_description plate
_exptl_crystal_F_000 1056
_exptl_crystal_size_max 0.1
_exptl_crystal_size_mid 0.05
_exptl_crystal_size_min 0.03
_refine_diff_density_max 0.314
_refine_diff_density_min -0.451
_refine_diff_density_rms 0.057
_refine_ls_extinction_method none
_refine_ls_goodness_of_fit_ref 1.025
_refine_ls_hydrogen_treatment constr
_refine_ls_matrix_type full
_refine_ls_number_parameters 642
_refine_ls_number_reflns 8887
_refine_ls_number_restraints 1
_refine_ls_restrained_S_all 1.025
_refine_ls_R_factor_all 0.1174
_refine_ls_R_factor_gt 0.0721
_refine_ls_shift/su_max 0.000
_refine_ls_shift/su_mean 0.000
_refine_ls_structure_factor_coef Fsqd
_refine_ls_weighting_details 'w=1/[\s^2^(Fo^2^)+(0.0852P)^2^+1.3789P] where P=(Fo^2^+2Fc^2^)/3'
_refine_ls_weighting_scheme calc
_refine_ls_wR_factor_gt 0.1647
_refine_ls_wR_factor_ref 0.1892
_reflns_Friedel_coverage 0.000
_reflns_number_gt 5774
_reflns_number_total 8887
_reflns_threshold_expression 'I > 2\s(I)'
_cod_data_source_file d4ob01565g2.cif
_cod_data_source_block compound_9a
_cod_database_code 7160230
_shelxl_version_number 2013-4
_chemical_oxdiff_formula 'C98 H94 B4 F22 N6 O4 P4 '
_shelx_space_group_comment
;
The symmetry employed for this shelxl refinement is uniquely defined
by the following loop, which should always be used as a source of
symmetry information in preference to the above space-group names.
They are only intended as comments.
;
_shelx_estimated_absorpt_t_max 0.937
_shelx_estimated_absorpt_t_min 0.809
_olex2_refinement_description
;
1. Fixed Uiso
 At 1.2 times of:
  All B(H) groups, All C(H) groups, All C(H,H,H,H) groups
 At 1.5 times of:
  All C(H,H,H) groups
2. Restrained distances
 Cl2-C68 \\sim Cl2A-C68
 with sigma of 0.02
3. Others
 Sof(H68C)=Sof(H68D)=Sof(Cl2A)=1-FVAR(1)
 Sof(Cl2)=Sof(H68A)=Sof(H68B)=FVAR(1)
4.a Ternary CH refined with riding coordinates:
 C53(H53), C56(H56), B23(H23)
4.b Secondary CH2 refined with riding coordinates:
 C68(H68A,H68B), C68(H68C,H68D)
4.c Aromatic/amide H refined with riding coordinates:
 C18(H18), C17(H17), C10(H10), C7(H7), C13(H13), C4(H4), C51(H51), C50(H50),
 C11(H11), C5(H5), C49(H49), C12(H12), C6(H6)
4.d Idealised Me refined as rotating group:
 C64(H64A,H64B,H64C), C65(H65A,H65B,H65C), C60(H60A,H60B,H60C), C66(H66A,H66B,
 H66C), C62(H62A,H62B,H62C), C61(H61A,H61B,H61C), C55(H55A,H55B,H55C), C54(H54A,
 H54B,H54C), C58(H58A,H58B,H58C), C57(H57A,H57B,H57C)
;
_olex2_submission_special_instructions 'No special instructions were received'
_oxdiff_exptl_absorpt_empirical_details
;
Empirical correction (ABSPACK) includes:
- Absorption correction using spherical harmonics
- Frame scaling
;
_oxdiff_exptl_absorpt_empirical_full_max 4.412
_oxdiff_exptl_absorpt_empirical_full_min 0.462

loop_
_space_group_symop_operation_xyz
'x, y, z'
'-x, -y, -z'

loop_
_atom_site_label
_atom_site_type_symbol
_atom_site_fract_x
_atom_site_fract_y
_atom_site_fract_z
_atom_site_U_iso_or_equiv
_atom_site_adp_type
_atom_site_occupancy
_atom_site_site_symmetry_order
_atom_site_calc_flag
_atom_site_refinement_flags_posn
_atom_site_refinement_flags_adp
_atom_site_refinement_flags_occupancy
_atom_site_disorder_assembly
_atom_site_disorder_group
P15 P 0.58653(9) 0.21460(9) 0.33261(4) 0.0373(2) Uani 1 1 d . . . . .
Cl1 Cl 0.40180(18) 0.72715(16) 0.40757(8) 0.1048(5) Uani 1 1 d . . . . .
Cl2 Cl 0.1146(9) 0.8614(7) 0.4181(4) 0.091(3) Uani 0.54(5) 1 d D . P A 1
F35 F 0.1394(2) 0.3151(2) 0.36662(10) 0.0492(5) Uani 1 1 d . . . . .
F34 F -0.0708(3) 0.7489(2) 0.32716(11) 0.0631(7) Uani 1 1 d . . . . .
F33 F -0.0235(3) 0.3260(2) 0.46777(11) 0.0606(6) Uani 1 1 d . . . . .
O25 O 0.2574(2) 0.4185(2) 0.27082(11) 0.0399(6) Uani 1 1 d . . . . .
F32 F -0.2152(3) 0.5443(3) 0.49966(11) 0.0677(7) Uani 1 1 d . . . . .
O24 O 0.3666(3) 0.4318(2) 0.35433(12) 0.0467(6) Uani 1 1 d . . . . .
F42 F -0.0142(3) 0.3841(3) 0.24842(12) 0.0704(7) Uani 1 1 d . . . . .
F31 F -0.2364(3) 0.7565(3) 0.42806(13) 0.0761(8) Uani 1 1 d . . . . .
F44 F 0.1188(3) 0.7248(3) 0.17134(12) 0.0783(8) Uani 1 1 d . . . . .
N16 N 0.6741(3) 0.1071(3) 0.27938(13) 0.0368(7) Uani 1 1 d . . . . .
N14 N 0.4549(3) 0.2713(3) 0.28986(13) 0.0364(7) Uani 1 1 d . . . . .
N19 N 0.6782(3) 0.0045(3) 0.19903(14) 0.0414(7) Uani 1 1 d . . . . .
F43 F -0.1377(3) 0.3948(4) 0.14386(14) 0.0989(11) Uani 1 1 d . . . . .
F46 F -0.1258(4) 0.5656(4) 0.05013(13) 0.1052(12) Uani 1 1 d . . . . .
F45 F 0.0039(4) 0.7275(3) 0.06514(14) 0.1092(12) Uani 1 1 d . . . . .
C20 C 0.6016(4) 0.1022(3) 0.23061(16) 0.0371(8) Uani 1 1 d . . . . .
C21 C 0.3551(4) 0.3816(3) 0.30797(16) 0.0391(8) Uani 1 1 d . . . . .
C25 C 0.0436(4) 0.5330(3) 0.34141(16) 0.0391(8) Uani 1 1 d . . . . .
C18 C 0.8012(4) -0.0520(4) 0.22726(18) 0.0481(9) Uani 1 1 d . . . . .
H18 H 0.8737 -0.1221 0.2130 0.058 Uiso 1 1 calc R U . . .
C26 C 0.0495(4) 0.4290(4) 0.37941(17) 0.0415(9) Uani 1 1 d . . . . .
C8 C 0.4378(4) 0.3019(4) 0.16460(17) 0.0475(9) Uani 1 1 d . . . . .
C17 C 0.7993(4) 0.0094(4) 0.27752(18) 0.0458(9) Uani 1 1 d . . . . .
H17 H 0.8683 -0.0090 0.3061 0.055 Uiso 1 1 calc R U . . .
C36 C 0.0584(4) 0.5542(4) 0.21516(18) 0.0487(10) Uani 1 1 d . . . . .
C1 C 0.3289(4) 0.1581(4) 0.22030(17) 0.0419(9) Uani 1 1 d . . . . .
C30 C -0.0562(4) 0.6410(4) 0.36071(17) 0.0476(9) Uani 1 1 d . . . . .
C27 C -0.0347(4) 0.4310(4) 0.43296(17) 0.0452(9) Uani 1 1 d . . . . .
C29 C -0.1414(4) 0.6470(4) 0.41257(19) 0.0519(10) Uani 1 1 d . . . . .
C3 C 0.3293(4) 0.2947(4) 0.13194(18) 0.0530(10) Uani 1 1 d . . . . .
C63 C 0.5607(4) 0.1215(4) 0.40280(17) 0.0481(9) Uani 1 1 d . . . . .
C28 C -0.1312(4) 0.5408(4) 0.44870(18) 0.0511(10) Uani 1 1 d . . . . .
C47 C 0.6466(4) -0.0397(4) 0.14269(18) 0.0477(9) Uani 1 1 d . . . . .
C2 C 0.2688(4) 0.2067(4) 0.16407(19) 0.0520(10) Uani 1 1 d . . . . .
C59 C 0.6878(4) 0.3148(4) 0.3422(2) 0.0510(10) Uani 1 1 d . . . . .
C37 C -0.0082(4) 0.4732(4) 0.20452(18) 0.0549(11) Uani 1 1 d . . . . .
C48 C 0.5854(4) -0.1320(4) 0.1501(2) 0.0558(11) Uani 1 1 d . . . . .
C10 C 0.2719(4) 0.0837(4) 0.2582(2) 0.0519(10) Uani 1 1 d . . . . .
H10 H 0.3107 0.0493 0.2965 0.062 Uiso 1 1 calc R U . . .
C64 C 0.6919(4) 0.0620(4) 0.43798(19) 0.0553(10) Uani 1 1 d . . . . .
H64A H 0.7644 0.0125 0.4097 0.083 Uiso 1 1 calc R U . . .
H64B H 0.6759 0.0079 0.4729 0.083 Uiso 1 1 calc R U . . .
H64C H 0.7185 0.1278 0.4537 0.083 Uiso 1 1 calc R U . . .
C41 C 0.0582(5) 0.6395(4) 0.1674(2) 0.0600(11) Uani 1 1 d . . . . .
C52 C 0.6880(5) 0.0043(4) 0.0862(2) 0.0606(12) Uani 1 1 d . . . . .
C40 C -0.0011(6) 0.6457(5) 0.1112(2) 0.0714(15) Uani 1 1 d . . . . .
C38 C -0.0724(5) 0.4772(5) 0.1502(2) 0.0697(14) Uani 1 1 d . . . . .
C65 C 0.4486(5) 0.2021(5) 0.44621(19) 0.0622(12) Uani 1 1 d . . . . .
H65A H 0.4719 0.2736 0.4569 0.093 Uiso 1 1 calc R U . . .
H65B H 0.4388 0.1526 0.4841 0.093 Uiso 1 1 calc R U . . .
H65C H 0.3631 0.2318 0.4254 0.093 Uiso 1 1 calc R U . . .
C60 C 0.8404(4) 0.2348(4) 0.3419(2) 0.0567(11) Uani 1 1 d . . . . .
H60A H 0.8545 0.1677 0.3744 0.085 Uiso 1 1 calc R U . . .
H60B H 0.8930 0.2875 0.3498 0.085 Uiso 1 1 calc R U . . .
H60C H 0.8701 0.1988 0.3014 0.085 Uiso 1 1 calc R U . . .
C7 C 0.4995(5) 0.3867(4) 0.1434(2) 0.0643(12) Uani 1 1 d . . . . .
H7 H 0.5725 0.3926 0.1645 0.077 Uiso 1 1 calc R U . . .
C39 C -0.0670(5) 0.5621(6) 0.1040(2) 0.0711(14) Uani 1 1 d . . . . .
C53 C 0.5442(5) -0.1795(4) 0.2133(2) 0.0621(12) Uani 1 1 d . . . . .
H53 H 0.5170 -0.1086 0.2414 0.075 Uiso 1 1 calc R U . . .
C13 C 0.1588(5) 0.1771(5) 0.1462(2) 0.0746(15) Uani 1 1 d . . . . .
H13 H 0.1205 0.2078 0.1074 0.090 Uiso 1 1 calc R U . . .
C4 C 0.2865(6) 0.3699(5) 0.0788(2) 0.0680(13) Uani 1 1 d . . . . .
H4 H 0.2157 0.3626 0.0565 0.082 Uiso 1 1 calc R U . . .
B9 B 0.4531(4) 0.2085(4) 0.22611(19) 0.0384(9) Uani 1 1 d . . . . .
C66 C 0.5157(5) 0.0171(5) 0.3818(2) 0.0634(12) Uani 1 1 d . . . . .
H66A H 0.4344 0.0539 0.3582 0.095 Uiso 1 1 calc R U . . .
H66B H 0.4958 -0.0313 0.4182 0.095 Uiso 1 1 calc R U . . .
H66C H 0.5884 -0.0376 0.3554 0.095 Uiso 1 1 calc R U . . .
C62 C 0.6657(5) 0.4075(4) 0.2870(3) 0.0715(14) Uani 1 1 d . . . . .
H62A H 0.6895 0.3628 0.2486 0.107 Uiso 1 1 calc R U . . .
H62B H 0.7228 0.4588 0.2891 0.107 Uiso 1 1 calc R U . . .
H62C H 0.5704 0.4611 0.2877 0.107 Uiso 1 1 calc R U . . .
C61 C 0.6467(5) 0.3834(5) 0.4035(3) 0.0739(15) Uani 1 1 d . . . . .
H61A H 0.5483 0.4246 0.4069 0.111 Uiso 1 1 calc R U . . .
H61B H 0.6911 0.4459 0.4036 0.111 Uiso 1 1 calc R U . . .
H61C H 0.6747 0.3231 0.4388 0.111 Uiso 1 1 calc R U . . .
C56 C 0.7572(6) 0.1010(5) 0.0801(2) 0.0744(15) Uani 1 1 d . . . . .
H56 H 0.7368 0.1461 0.1194 0.089 Uiso 1 1 calc R U . . .
C51 C 0.6683(6) -0.0491(5) 0.0332(2) 0.0740(14) Uani 1 1 d . . . . .
H51 H 0.6948 -0.0217 -0.0067 0.089 Uiso 1 1 calc R U . . .
C50 C 0.6108(6) -0.1411(5) 0.0387(3) 0.0801(16) Uani 1 1 d . . . . .
H50 H 0.5999 -0.1777 0.0024 0.096 Uiso 1 1 calc R U . . .
C11 C 0.1596(5) 0.0579(5) 0.2419(3) 0.0712(14) Uani 1 1 d . . . . .
H11 H 0.1202 0.0096 0.2696 0.085 Uiso 1 1 calc R U . . .
B23 B 0.1395(4) 0.5395(4) 0.2779(2) 0.0433(10) Uani 1 1 d . . . . .
H23 H 0.1742 0.6104 0.2791 0.052 Uiso 1 1 calc R U . . .
C5 C 0.3487(7) 0.4549(5) 0.0592(2) 0.0835(17) Uani 1 1 d . . . . .
H5 H 0.3188 0.5081 0.0234 0.100 Uiso 1 1 calc R U . . .
C49 C 0.5690(6) -0.1810(5) 0.0957(3) 0.0733(14) Uani 1 1 d . . . . .
H49 H 0.5280 -0.2434 0.0980 0.088 Uiso 1 1 calc R U . . .
C12 C 0.1072(6) 0.1020(6) 0.1864(3) 0.0844(17) Uani 1 1 d . . . . .
H12 H 0.0331 0.0810 0.1746 0.101 Uiso 1 1 calc R U . . .
C55 C 0.6627(6) -0.2850(4) 0.2420(3) 0.0763(15) Uani 1 1 d . . . . .
H55A H 0.6915 -0.3563 0.2155 0.114 Uiso 1 1 calc R U . . .
H55B H 0.6333 -0.3106 0.2834 0.114 Uiso 1 1 calc R U . . .
H55C H 0.7385 -0.2552 0.2454 0.114 Uiso 1 1 calc R U . . .
C6 C 0.4544(7) 0.4647(5) 0.0904(3) 0.0837(17) Uani 1 1 d . . . . .
H6 H 0.4961 0.5240 0.0759 0.100 Uiso 1 1 calc R U . . .
C54 C 0.4224(6) -0.2241(5) 0.2118(3) 0.0858(17) Uani 1 1 d . . . . .
H54A H 0.3506 -0.1610 0.1893 0.129 Uiso 1 1 calc R U . . .
H54B H 0.3885 -0.2371 0.2543 0.129 Uiso 1 1 calc R U . . .
H54C H 0.4505 -0.3026 0.1907 0.129 Uiso 1 1 calc R U . . .
C68 C 0.2390(6) 0.7247(5) 0.3991(3) 0.0854(17) Uani 1 1 d D . . . .
H68A H 0.2312 0.7086 0.3555 0.102 Uiso 0.54(5) 1 calc R U P A 1
H68B H 0.2252 0.6554 0.4258 0.102 Uiso 0.54(5) 1 calc R U P A 1
H68C H 0.2165 0.6687 0.4319 0.102 Uiso 0.46(5) 1 calc R U P A 2
H68D H 0.2352 0.6927 0.3583 0.102 Uiso 0.46(5) 1 calc R U P A 2
C58 C 0.9130(6) 0.0315(7) 0.0733(3) 0.101(2) Uani 1 1 d . . . . .
H58A H 0.9423 -0.0233 0.1103 0.152 Uiso 1 1 calc R U . . .
H58B H 0.9599 0.0926 0.0687 0.152 Uiso 1 1 calc R U . . .
H58C H 0.9347 -0.0183 0.0365 0.152 Uiso 1 1 calc R U . . .
C57 C 0.7099(8) 0.1969(6) 0.0263(2) 0.101(2) Uani 1 1 d . . . . .
H57A H 0.7368 0.1558 -0.0130 0.152 Uiso 1 1 calc R U . . .
H57B H 0.7513 0.2614 0.0274 0.152 Uiso 1 1 calc R U . . .
H57C H 0.6112 0.2353 0.0302 0.152 Uiso 1 1 calc R U . . .
Cl2A Cl 0.1216(18) 0.8766(17) 0.4044(17) 0.166(5) Uani 0.46(5) 1 d D . P A 2

loop_
_atom_site_aniso_label
_atom_site_aniso_U_11
_atom_site_aniso_U_22
_atom_site_aniso_U_33
_atom_site_aniso_U_23
_atom_site_aniso_U_13
_atom_site_aniso_U_12
P15 0.0329(5) 0.0430(5) 0.0379(5) -0.0115(4) -0.0020(4) -0.0133(4)
Cl1 0.1081(12) 0.1099(12) 0.1111(12) -0.0419(10) -0.0153(9) -0.0461(10)
Cl2 0.112(4) 0.089(4) 0.077(5) -0.031(2) 0.001(3) -0.033(3)
F35 0.0425(12) 0.0461(13) 0.0570(13) -0.0074(10) -0.0042(10) -0.0111(10)
F34 0.0702(17) 0.0456(14) 0.0605(15) -0.0054(11) -0.0079(12) -0.0014(12)
F33 0.0636(16) 0.0728(17) 0.0524(14) 0.0004(12) -0.0051(11) -0.0324(13)
O25 0.0321(13) 0.0473(15) 0.0385(13) -0.0143(11) -0.0046(11) -0.0078(11)
F32 0.0561(15) 0.102(2) 0.0494(14) -0.0277(13) 0.0114(11) -0.0311(14)
O24 0.0381(14) 0.0559(16) 0.0480(15) -0.0210(13) -0.0059(11) -0.0138(12)
F42 0.0739(18) 0.098(2) 0.0556(15) -0.0101(14) -0.0157(13) -0.0466(16)
F31 0.0597(16) 0.0732(18) 0.0766(18) -0.0330(14) 0.0098(13) 0.0047(13)
F44 0.103(2) 0.0676(18) 0.0603(16) 0.0045(13) -0.0045(15) -0.0262(17)
N16 0.0345(16) 0.0407(17) 0.0352(15) -0.0079(13) -0.0009(12) -0.0118(13)
N14 0.0321(16) 0.0418(17) 0.0361(15) -0.0110(13) -0.0022(12) -0.0119(13)
N19 0.0394(17) 0.0441(18) 0.0421(16) -0.0134(14) 0.0035(13) -0.0149(14)
F43 0.083(2) 0.153(3) 0.078(2) -0.035(2) -0.0251(16) -0.051(2)
F46 0.099(2) 0.135(3) 0.0544(17) -0.0279(17) -0.0383(16) 0.008(2)
F45 0.150(3) 0.103(3) 0.0541(17) 0.0159(17) -0.0241(19) -0.018(2)
C20 0.0358(19) 0.042(2) 0.0349(18) -0.0097(15) 0.0049(15) -0.0153(16)
C21 0.0331(19) 0.048(2) 0.0367(19) -0.0119(16) 0.0003(15) -0.0135(17)
C25 0.0336(19) 0.044(2) 0.0383(19) -0.0132(16) -0.0068(15) -0.0073(16)
C18 0.041(2) 0.047(2) 0.050(2) -0.0133(18) 0.0046(17) -0.0055(18)
C26 0.034(2) 0.046(2) 0.042(2) -0.0159(17) -0.0044(16) -0.0066(17)
C8 0.053(2) 0.050(2) 0.038(2) -0.0148(17) 0.0047(17) -0.0137(19)
C17 0.038(2) 0.047(2) 0.047(2) -0.0065(18) -0.0003(17) -0.0071(17)
C36 0.045(2) 0.051(2) 0.039(2) -0.0120(18) 0.0009(17) -0.0007(18)
C1 0.038(2) 0.045(2) 0.042(2) -0.0127(16) -0.0040(16) -0.0107(17)
C30 0.051(2) 0.050(2) 0.038(2) -0.0102(17) -0.0085(17) -0.0078(19)
C27 0.041(2) 0.057(3) 0.042(2) -0.0067(18) -0.0107(17) -0.0193(19)
C29 0.041(2) 0.058(3) 0.051(2) -0.026(2) 0.0015(18) -0.0059(19)
C3 0.056(3) 0.059(3) 0.036(2) -0.0187(18) -0.0025(18) -0.006(2)
C63 0.050(2) 0.058(3) 0.036(2) -0.0049(17) -0.0063(17) -0.018(2)
C28 0.042(2) 0.077(3) 0.038(2) -0.021(2) 0.0019(17) -0.021(2)
C47 0.048(2) 0.052(2) 0.044(2) -0.0201(18) 0.0030(17) -0.0145(19)
C2 0.048(2) 0.061(3) 0.047(2) -0.018(2) -0.0079(19) -0.015(2)
C59 0.044(2) 0.042(2) 0.072(3) -0.009(2) -0.014(2) -0.0177(18)
C37 0.050(2) 0.074(3) 0.035(2) -0.010(2) -0.0056(18) -0.012(2)
C48 0.052(3) 0.044(2) 0.070(3) -0.019(2) -0.005(2) -0.011(2)
C10 0.041(2) 0.059(3) 0.060(2) -0.007(2) -0.0059(19) -0.022(2)
C64 0.051(3) 0.066(3) 0.047(2) -0.004(2) -0.0075(19) -0.017(2)
C41 0.059(3) 0.059(3) 0.050(3) -0.005(2) 0.000(2) -0.005(2)
C52 0.065(3) 0.067(3) 0.051(2) -0.023(2) 0.009(2) -0.022(2)
C40 0.086(4) 0.065(3) 0.037(2) 0.002(2) -0.004(2) 0.008(3)
C38 0.051(3) 0.098(4) 0.055(3) -0.027(3) -0.011(2) -0.012(3)
C65 0.051(3) 0.088(3) 0.036(2) -0.004(2) 0.0008(18) -0.010(2)
C60 0.040(2) 0.056(3) 0.081(3) -0.008(2) -0.012(2) -0.022(2)
C7 0.088(4) 0.062(3) 0.049(2) -0.003(2) 0.006(2) -0.035(3)
C39 0.063(3) 0.094(4) 0.038(2) -0.016(2) -0.014(2) 0.002(3)
C53 0.062(3) 0.052(3) 0.079(3) -0.011(2) 0.002(2) -0.027(2)
C13 0.066(3) 0.102(4) 0.063(3) -0.022(3) -0.026(2) -0.029(3)
C4 0.083(4) 0.072(3) 0.037(2) -0.008(2) -0.004(2) -0.009(3)
B9 0.033(2) 0.045(2) 0.037(2) -0.0121(18) -0.0007(17) -0.0121(18)
C66 0.072(3) 0.077(3) 0.053(3) 0.012(2) -0.012(2) -0.041(3)
C62 0.048(3) 0.057(3) 0.120(4) 0.005(3) -0.017(3) -0.031(2)
C61 0.052(3) 0.071(3) 0.104(4) -0.044(3) -0.021(3) -0.016(2)
C56 0.094(4) 0.093(4) 0.050(3) -0.027(3) 0.024(3) -0.051(3)
C51 0.085(4) 0.084(4) 0.052(3) -0.028(2) 0.000(2) -0.024(3)
C50 0.091(4) 0.072(3) 0.077(4) -0.039(3) -0.016(3) -0.018(3)
C11 0.051(3) 0.086(4) 0.092(4) -0.005(3) -0.010(3) -0.040(3)
B23 0.041(2) 0.045(3) 0.042(2) -0.0093(19) -0.0029(19) -0.010(2)
C5 0.118(5) 0.076(4) 0.037(2) 0.000(2) -0.002(3) -0.009(3)
C49 0.079(4) 0.060(3) 0.086(4) -0.028(3) -0.016(3) -0.023(3)
C12 0.071(4) 0.105(4) 0.099(4) -0.013(4) -0.026(3) -0.051(3)
C55 0.077(4) 0.048(3) 0.099(4) 0.005(3) -0.001(3) -0.017(3)
C6 0.119(5) 0.063(3) 0.067(3) 0.001(3) 0.017(3) -0.035(3)
C54 0.081(4) 0.073(4) 0.122(5) -0.028(3) 0.006(3) -0.047(3)
C68 0.106(5) 0.088(4) 0.081(4) -0.024(3) -0.006(3) -0.053(4)
C58 0.100(5) 0.149(6) 0.081(4) -0.044(4) 0.028(3) -0.076(5)
C57 0.160(6) 0.108(5) 0.055(3) -0.009(3) 0.020(3) -0.076(5)
Cl2A 0.149(9) 0.125(6) 0.224(12) -0.009(8) -0.074(8) -0.031(6)

loop_
_atom_type_symbol
_atom_type_description
_atom_type_scat_dispersion_real
_atom_type_scat_dispersion_imag
_atom_type_scat_source
C C 0.0181 0.0091 'International Tables Vol C Tables 4.2.6.8 and 6.1.1.4'
H H 0.0000 0.0000 'International Tables Vol C Tables 4.2.6.8 and 6.1.1.4'
B B 0.0090 0.0039 'International Tables Vol C Tables 4.2.6.8 and 6.1.1.4'
Cl Cl 0.3639 0.7018 'International Tables Vol C Tables 4.2.6.8 and 6.1.1.4'
F F 0.0727 0.0534 'International Tables Vol C Tables 4.2.6.8 and 6.1.1.4'
N N 0.0311 0.0180 'International Tables Vol C Tables 4.2.6.8 and 6.1.1.4'
O O 0.0492 0.0322 'International Tables Vol C Tables 4.2.6.8 and 6.1.1.4'
P P 0.2955 0.4335 'International Tables Vol C Tables 4.2.6.8 and 6.1.1.4'

loop_
_geom_angle_atom_site_label_1
_geom_angle_atom_site_label_2
_geom_angle_atom_site_label_3
_geom_angle
_geom_angle_site_symmetry_1
_geom_angle_site_symmetry_3
_geom_angle_publ_flag
N16 P15 C63 105.08(17) . . ?
N16 P15 C59 107.49(17) . . ?
N14 P15 N16 92.67(14) . . ?
N14 P15 C63 114.76(17) . . ?
N14 P15 C59 117.73(17) . . ?
C63 P15 C59 115.26(19) . . ?
C21 O25 B23 122.6(3) . . ?
C20 N16 P15 114.7(2) . . ?
C20 N16 C17 109.9(3) . . ?
C17 N16 P15 134.8(3) . . ?
C21 N14 P15 117.1(2) . . ?
C21 N14 B9 122.8(3) . . ?
B9 N14 P15 119.8(2) . . ?
C20 N19 C18 109.6(3) . . ?
C20 N19 C47 127.7(3) . . ?
C18 N19 C47 122.8(3) . . ?
N16 C20 B9 116.2(3) . . ?
N19 C20 N16 106.3(3) . . ?
N19 C20 B9 137.5(3) . . ?
O25 C21 N14 111.9(3) . . ?
O24 C21 O25 127.7(3) . . ?
O24 C21 N14 120.5(3) . . ?
C26 C25 C30 113.5(3) . . ?
C26 C25 B23 127.1(3) . . ?
C30 C25 B23 119.3(3) . . ?
N19 C18 H18 125.8 . . ?
C17 C18 N19 108.5(3) . . ?
C17 C18 H18 125.8 . . ?
F35 C26 C25 121.3(3) . . ?
F35 C26 C27 114.8(3) . . ?
C25 C26 C27 123.9(3) . . ?
C3 C8 B9 107.8(3) . . ?
C7 C8 C3 118.9(4) . . ?
C7 C8 B9 133.1(4) . . ?
N16 C17 H17 127.1 . . ?
C18 C17 N16 105.7(3) . . ?
C18 C17 H17 127.1 . . ?
C37 C36 B23 121.5(4) . . ?
C41 C36 C37 114.6(4) . . ?
C41 C36 B23 123.8(4) . . ?
C2 C1 B9 108.5(3) . . ?
C10 C1 C2 117.2(4) . . ?
C10 C1 B9 134.3(3) . . ?
F34 C30 C25 118.7(3) . . ?
F34 C30 C29 116.8(4) . . ?
C29 C30 C25 124.5(4) . . ?
F33 C27 C26 120.7(4) . . ?
F33 C27 C28 120.1(4) . . ?
C28 C27 C26 119.2(4) . . ?
F31 C29 C30 120.7(4) . . ?
F31 C29 C28 119.7(4) . . ?
C30 C29 C28 119.6(4) . . ?
C8 C3 C2 111.2(4) . . ?
C4 C3 C8 121.3(4) . . ?
C4 C3 C2 127.4(4) . . ?
C64 C63 P15 112.1(3) . . ?
C65 C63 P15 110.3(3) . . ?
C65 C63 C64 109.6(3) . . ?
C65 C63 C66 108.5(4) . . ?
C66 C63 P15 107.3(3) . . ?
C66 C63 C64 108.9(4) . . ?
F32 C28 C27 120.1(4) . . ?
F32 C28 C29 120.6(4) . . ?
C27 C28 C29 119.3(4) . . ?
C48 C47 N19 117.1(4) . . ?
C52 C47 N19 118.0(4) . . ?
C52 C47 C48 124.6(4) . . ?
C1 C2 C3 111.4(3) . . ?
C1 C2 C13 121.0(4) . . ?
C13 C2 C3 127.4(4) . . ?
C60 C59 P15 109.9(3) . . ?
C62 C59 P15 107.2(3) . . ?
C62 C59 C60 108.6(4) . . ?
C62 C59 C61 110.4(4) . . ?
C61 C59 P15 111.9(3) . . ?
C61 C59 C60 108.8(3) . . ?
F42 C37 C36 120.0(3) . . ?
F42 C37 C38 116.2(4) . . ?
C36 C37 C38 123.8(4) . . ?
C47 C48 C53 122.8(4) . . ?
C49 C48 C47 115.7(4) . . ?
C49 C48 C53 121.5(4) . . ?
C1 C10 H10 119.0 . . ?
C1 C10 C11 122.0(4) . . ?
C11 C10 H10 119.0 . . ?
C63 C64 H64A 109.5 . . ?
C63 C64 H64B 109.5 . . ?
C63 C64 H64C 109.5 . . ?
H64A C64 H64B 109.5 . . ?
H64A C64 H64C 109.5 . . ?
H64B C64 H64C 109.5 . . ?
F44 C41 C36 121.1(4) . . ?
F44 C41 C40 114.7(4) . . ?
C36 C41 C40 124.2(5) . . ?
C47 C52 C56 123.1(4) . . ?
C47 C52 C51 116.7(4) . . ?
C51 C52 C56 120.2(4) . . ?
F45 C40 C41 122.5(6) . . ?
F45 C40 C39 119.5(5) . . ?
C39 C40 C41 118.0(4) . . ?
F43 C38 C37 120.0(5) . . ?
C39 C38 F43 121.0(4) . . ?
C39 C38 C37 119.0(5) . . ?
C63 C65 H65A 109.5 . . ?
C63 C65 H65B 109.5 . . ?
C63 C65 H65C 109.5 . . ?
H65A C65 H65B 109.5 . . ?
H65A C65 H65C 109.5 . . ?
H65B C65 H65C 109.5 . . ?
C59 C60 H60A 109.5 . . ?
C59 C60 H60B 109.5 . . ?
C59 C60 H60C 109.5 . . ?
H60A C60 H60B 109.5 . . ?
H60A C60 H60C 109.5 . . ?
H60B C60 H60C 109.5 . . ?
C8 C7 H7 120.1 . . ?
C8 C7 C6 119.9(5) . . ?
C6 C7 H7 120.1 . . ?
F46 C39 C40 119.5(5) . . ?
C38 C39 F46 120.0(5) . . ?
C38 C39 C40 120.4(4) . . ?
C48 C53 H53 107.5 . . ?
C48 C53 C55 111.9(4) . . ?
C48 C53 C54 113.0(4) . . ?
C55 C53 H53 107.5 . . ?
C54 C53 H53 107.5 . . ?
C54 C53 C55 109.3(4) . . ?
C2 C13 H13 120.7 . . ?
C12 C13 C2 118.5(5) . . ?
C12 C13 H13 120.7 . . ?
C3 C4 H4 120.7 . . ?
C5 C4 C3 118.6(5) . . ?
C5 C4 H4 120.7 . . ?
N14 B9 C20 96.2(3) . . ?
N14 B9 C8 114.5(3) . . ?
N14 B9 C1 116.3(3) . . ?
C20 B9 C8 114.1(3) . . ?
C1 B9 C20 115.7(3) . . ?
C1 B9 C8 100.8(3) . . ?
C63 C66 H66A 109.5 . . ?
C63 C66 H66B 109.5 . . ?
C63 C66 H66C 109.5 . . ?
H66A C66 H66B 109.5 . . ?
H66A C66 H66C 109.5 . . ?
H66B C66 H66C 109.5 . . ?
C59 C62 H62A 109.5 . . ?
C59 C62 H62B 109.5 . . ?
C59 C62 H62C 109.5 . . ?
H62A C62 H62B 109.5 . . ?
H62A C62 H62C 109.5 . . ?
H62B C62 H62C 109.5 . . ?
C59 C61 H61A 109.5 . . ?
C59 C61 H61B 109.5 . . ?
C59 C61 H61C 109.5 . . ?
H61A C61 H61B 109.5 . . ?
H61A C61 H61C 109.5 . . ?
H61B C61 H61C 109.5 . . ?
C52 C56 H56 108.1 . . ?
C52 C56 C58 108.1(5) . . ?
C52 C56 C57 113.4(5) . . ?
C58 C56 H56 108.1 . . ?
C57 C56 H56 108.1 . . ?
C57 C56 C58 111.0(5) . . ?
C52 C51 H51 119.8 . . ?
C50 C51 C52 120.4(5) . . ?
C50 C51 H51 119.8 . . ?
C51 C50 H50 119.4 . . ?
C49 C50 C51 121.2(5) . . ?
C49 C50 H50 119.4 . . ?
C10 C11 H11 120.3 . . ?
C12 C11 C10 119.4(5) . . ?
C12 C11 H11 120.3 . . ?
O25 B23 C25 111.3(3) . . ?
O25 B23 C36 103.8(3) . . ?
O25 B23 H23 109.9 . . ?
C25 B23 H23 109.9 . . ?
C36 B23 C25 112.0(3) . . ?
C36 B23 H23 109.9 . . ?
C4 C5 H5 119.3 . . ?
C4 C5 C6 121.4(5) . . ?
C6 C5 H5 119.3 . . ?
C48 C49 H49 119.3 . . ?
C50 C49 C48 121.5(5) . . ?
C50 C49 H49 119.3 . . ?
C13 C12 H12 119.2 . . ?
C11 C12 C13 121.7(4) . . ?
C11 C12 H12 119.2 . . ?
C53 C55 H55A 109.5 . . ?
C53 C55 H55B 109.5 . . ?
C53 C55 H55C 109.5 . . ?
H55A C55 H55B 109.5 . . ?
H55A C55 H55C 109.5 . . ?
H55B C55 H55C 109.5 . . ?
C7 C6 H6 120.0 . . ?
C5 C6 C7 119.9(5) . . ?
C5 C6 H6 120.0 . . ?
C53 C54 H54A 109.5 . . ?
C53 C54 H54B 109.5 . . ?
C53 C54 H54C 109.5 . . ?
H54A C54 H54B 109.5 . . ?
H54A C54 H54C 109.5 . . ?
H54B C54 H54C 109.5 . . ?
Cl1 C68 H68A 109.0 . . ?
Cl1 C68 H68B 109.0 . . ?
Cl1 C68 H68C 109.8 . . ?
Cl1 C68 H68D 109.8 . . ?
Cl1 C68 Cl2A 109.3(7) . . ?
Cl2 C68 Cl1 112.8(4) . . ?
Cl2 C68 H68A 109.0 . . ?
Cl2 C68 H68B 109.0 . . ?
H68A C68 H68B 107.8 . . ?
H68C C68 H68D 108.3 . . ?
Cl2A C68 H68C 109.8 . . ?
Cl2A C68 H68D 109.8 . . ?
C56 C58 H58A 109.5 . . ?
C56 C58 H58B 109.5 . . ?
C56 C58 H58C 109.5 . . ?
H58A C58 H58B 109.5 . . ?
H58A C58 H58C 109.5 . . ?
H58B C58 H58C 109.5 . . ?
C56 C57 H57A 109.5 . . ?
C56 C57 H57B 109.5 . . ?
C56 C57 H57C 109.5 . . ?
H57A C57 H57B 109.5 . . ?
H57A C57 H57C 109.5 . . ?
H57B C57 H57C 109.5 . . ?

loop_
_geom_bond_atom_site_label_1
_geom_bond_atom_site_label_2
_geom_bond_distance
_geom_bond_site_symmetry_2
_geom_bond_publ_flag
P15 N16 1.720(3) . ?
P15 N14 1.642(3) . ?
P15 C63 1.844(4) . ?
P15 C59 1.846(4) . ?
Cl1 C68 1.750(6) . ?
Cl2 C68 1.715(9) . ?
F35 C26 1.356(4) . ?
F34 C30 1.351(5) . ?
F33 C27 1.342(5) . ?
O25 C21 1.291(4) . ?
O25 B23 1.518(5) . ?
F32 C28 1.352(4) . ?
O24 C21 1.227(4) . ?
F42 C37 1.354(5) . ?
F31 C29 1.354(5) . ?
F44 C41 1.349(6) . ?
N16 C20 1.368(4) . ?
N16 C17 1.407(5) . ?
N14 C21 1.397(5) . ?
N14 B9 1.608(5) . ?
N19 C20 1.333(4) . ?
N19 C18 1.401(5) . ?
N19 C47 1.460(5) . ?
F43 C38 1.365(6) . ?
F46 C39 1.355(5) . ?
F45 C40 1.324(6) . ?
C20 B9 1.624(6) . ?
C25 C26 1.380(5) . ?
C25 C30 1.386(5) . ?
C25 B23 1.652(6) . ?
C18 H18 0.9500 . ?
C18 C17 1.335(5) . ?
C26 C27 1.398(5) . ?
C8 C3 1.420(6) . ?
C8 C7 1.377(6) . ?
C8 B9 1.624(6) . ?
C17 H17 0.9500 . ?
C36 C37 1.381(6) . ?
C36 C41 1.367(6) . ?
C36 B23 1.630(6) . ?
C1 C2 1.403(6) . ?
C1 C10 1.388(6) . ?
C1 B9 1.618(5) . ?
C30 C29 1.370(6) . ?
C27 C28 1.364(6) . ?
C29 C28 1.370(6) . ?
C3 C2 1.471(6) . ?
C3 C4 1.390(6) . ?
C63 C64 1.549(6) . ?
C63 C65 1.528(6) . ?
C63 C66 1.538(6) . ?
C47 C48 1.408(6) . ?
C47 C52 1.383(6) . ?
C2 C13 1.405(6) . ?
C59 C60 1.553(6) . ?
C59 C62 1.511(7) . ?
C59 C61 1.549(6) . ?
C37 C38 1.393(6) . ?
C48 C53 1.518(7) . ?
C48 C49 1.389(6) . ?
C10 H10 0.9500 . ?
C10 C11 1.391(6) . ?
C64 H64A 0.9800 . ?
C64 H64B 0.9800 . ?
C64 H64C 0.9800 . ?
C41 C40 1.398(7) . ?
C52 C56 1.513(7) . ?
C52 C51 1.401(6) . ?
C40 C39 1.384(8) . ?
C38 C39 1.352(7) . ?
C65 H65A 0.9800 . ?
C65 H65B 0.9800 . ?
C65 H65C 0.9800 . ?
C60 H60A 0.9800 . ?
C60 H60B 0.9800 . ?
C60 H60C 0.9800 . ?
C7 H7 0.9500 . ?
C7 C6 1.406(7) . ?
C53 H53 1.0000 . ?
C53 C55 1.541(7) . ?
C53 C54 1.539(6) . ?
C13 H13 0.9500 . ?
C13 C12 1.386(8) . ?
C4 H4 0.9500 . ?
C4 C5 1.373(8) . ?
C66 H66A 0.9800 . ?
C66 H66B 0.9800 . ?
C66 H66C 0.9800 . ?
C62 H62A 0.9800 . ?
C62 H62B 0.9800 . ?
C62 H62C 0.9800 . ?
C61 H61A 0.9800 . ?
C61 H61B 0.9800 . ?
C61 H61C 0.9800 . ?
C56 H56 1.0000 . ?
C56 C58 1.559(8) . ?
C56 C57 1.526(8) . ?
C51 H51 0.9500 . ?
C51 C50 1.378(8) . ?
C50 H50 0.9500 . ?
C50 C49 1.375(8) . ?
C11 H11 0.9500 . ?
C11 C12 1.351(8) . ?
B23 H23 1.0000 . ?
C5 H5 0.9500 . ?
C5 C6 1.388(9) . ?
C49 H49 0.9500 . ?
C12 H12 0.9500 . ?
C55 H55A 0.9800 . ?
C55 H55B 0.9800 . ?
C55 H55C 0.9800 . ?
C6 H6 0.9500 . ?
C54 H54A 0.9800 . ?
C54 H54B 0.9800 . ?
C54 H54C 0.9800 . ?
C68 H68A 0.9900 . ?
C68 H68B 0.9900 . ?
C68 H68C 0.9900 . ?
C68 H68D 0.9900 . ?
C68 Cl2A 1.759(12) . ?
C58 H58A 0.9800 . ?
C58 H58B 0.9800 . ?
C58 H58C 0.9800 . ?
C57 H57A 0.9800 . ?
C57 H57B 0.9800 . ?
C57 H57C 0.9800 . ?

loop_
_geom_torsion_atom_site_label_1
_geom_torsion_atom_site_label_2
_geom_torsion_atom_site_label_3
_geom_torsion_atom_site_label_4
_geom_torsion
_geom_torsion_site_symmetry_1
_geom_torsion_site_symmetry_2
_geom_torsion_site_symmetry_3
_geom_torsion_site_symmetry_4
_geom_torsion_publ_flag
P15 N16 C20 N19 -172.2(2) . . . . ?
P15 N16 C20 B9 7.3(4) . . . . ?
P15 N16 C17 C18 170.9(3) . . . . ?
P15 N14 C21 O25 179.3(2) . . . . ?
P15 N14 C21 O24 -0.8(5) . . . . ?
P15 N14 B9 C20 -0.5(3) . . . . ?
P15 N14 B9 C8 -120.6(3) . . . . ?
P15 N14 B9 C1 122.3(3) . . . . ?
F35 C26 C27 F33 0.2(5) . . . . ?
F35 C26 C27 C28 -178.1(3) . . . . ?
F34 C30 C29 F31 1.0(6) . . . . ?
F34 C30 C29 C28 -179.7(3) . . . . ?
F33 C27 C28 F32 0.5(5) . . . . ?
F33 C27 C28 C29 -179.9(3) . . . . ?
F42 C37 C38 F43 0.6(6) . . . . ?
F42 C37 C38 C39 -178.3(4) . . . . ?
F31 C29 C28 F32 0.0(6) . . . . ?
F31 C29 C28 C27 -179.6(3) . . . . ?
F44 C41 C40 F45 1.1(7) . . . . ?
F44 C41 C40 C39 -179.1(4) . . . . ?
N16 P15 N14 C21 -169.6(3) . . . . ?
N16 P15 N14 B9 3.7(3) . . . . ?
N16 P15 C63 C64 75.1(3) . . . . ?
N16 P15 C63 C65 -162.5(3) . . . . ?
N16 P15 C63 C66 -44.4(3) . . . . ?
N16 P15 C59 C60 -39.4(3) . . . . ?
N16 P15 C59 C62 78.5(3) . . . . ?
N16 P15 C59 C61 -160.3(3) . . . . ?
N16 C20 B9 N14 -4.2(4) . . . . ?
N16 C20 B9 C8 116.3(3) . . . . ?
N16 C20 B9 C1 -127.3(3) . . . . ?
N14 P15 N16 C20 -6.3(3) . . . . ?
N14 P15 N16 C17 -176.0(3) . . . . ?
N14 P15 C63 C64 175.3(3) . . . . ?
N14 P15 C63 C65 -62.2(3) . . . . ?
N14 P15 C63 C66 55.8(3) . . . . ?
N14 P15 C59 C60 -142.1(3) . . . . ?
N14 P15 C59 C62 -24.2(4) . . . . ?
N14 P15 C59 C61 96.9(3) . . . . ?
N19 C20 B9 N14 175.1(4) . . . . ?
N19 C20 B9 C8 -64.5(5) . . . . ?
N19 C20 B9 C1 51.9(6) . . . . ?
N19 C18 C17 N16 -1.3(4) . . . . ?
N19 C47 C48 C53 3.9(6) . . . . ?
N19 C47 C48 C49 -173.8(4) . . . . ?
N19 C47 C52 C56 -3.5(7) . . . . ?
N19 C47 C52 C51 173.8(4) . . . . ?
F43 C38 C39 F46 -0.6(7) . . . . ?
F43 C38 C39 C40 179.6(4) . . . . ?
F45 C40 C39 F46 -0.3(7) . . . . ?
F45 C40 C39 C38 179.5(4) . . . . ?
C20 N16 C17 C18 0.8(4) . . . . ?
C20 N19 C18 C17 1.5(4) . . . . ?
C20 N19 C47 C48 -92.9(5) . . . . ?
C20 N19 C47 C52 92.0(5) . . . . ?
C21 O25 B23 C25 -67.8(4) . . . . ?
C21 O25 B23 C36 171.5(3) . . . . ?
C21 N14 B9 C20 172.3(3) . . . . ?
C21 N14 B9 C8 52.2(4) . . . . ?
C21 N14 B9 C1 -64.9(5) . . . . ?
C25 C26 C27 F33 179.9(3) . . . . ?
C25 C26 C27 C28 1.6(6) . . . . ?
C25 C30 C29 F31 -179.9(3) . . . . ?
C25 C30 C29 C28 -0.7(6) . . . . ?
C18 N19 C20 N16 -0.9(4) . . . . ?
C18 N19 C20 B9 179.7(4) . . . . ?
C18 N19 C47 C48 88.7(5) . . . . ?
C18 N19 C47 C52 -86.4(5) . . . . ?
C26 C25 C30 F34 179.6(3) . . . . ?
C26 C25 C30 C29 0.6(6) . . . . ?
C26 C25 B23 O25 -10.5(5) . . . . ?
C26 C25 B23 C36 105.2(4) . . . . ?
C26 C27 C28 F32 178.8(3) . . . . ?
C26 C27 C28 C29 -1.6(6) . . . . ?
C8 C3 C2 C1 3.3(5) . . . . ?
C8 C3 C2 C13 178.9(4) . . . . ?
C8 C3 C4 C5 -2.0(7) . . . . ?
C8 C7 C6 C5 -0.7(8) . . . . ?
C17 N16 C20 N19 0.1(4) . . . . ?
C17 N16 C20 B9 179.6(3) . . . . ?
C36 C37 C38 F43 -179.0(4) . . . . ?
C36 C37 C38 C39 2.0(7) . . . . ?
C36 C41 C40 F45 -178.1(4) . . . . ?
C36 C41 C40 C39 1.8(7) . . . . ?
C1 C2 C13 C12 2.3(7) . . . . ?
C1 C10 C11 C12 2.8(8) . . . . ?
C30 C25 C26 F35 178.6(3) . . . . ?
C30 C25 C26 C27 -1.1(5) . . . . ?
C30 C25 B23 O25 170.0(3) . . . . ?
C30 C25 B23 C36 -74.3(4) . . . . ?
C30 C29 C28 F32 -179.2(4) . . . . ?
C30 C29 C28 C27 1.1(6) . . . . ?
C3 C8 C7 C6 0.3(6) . . . . ?
C3 C8 B9 N14 -128.2(3) . . . . ?
C3 C8 B9 C20 122.2(3) . . . . ?
C3 C8 B9 C1 -2.5(4) . . . . ?
C3 C2 C13 C12 -172.9(5) . . . . ?
C3 C4 C5 C6 1.5(8) . . . . ?
C63 P15 N16 C20 110.2(3) . . . . ?
C63 P15 N16 C17 -59.5(4) . . . . ?
C63 P15 N14 C21 82.5(3) . . . . ?
C63 P15 N14 B9 -104.3(3) . . . . ?
C63 P15 C59 C60 77.4(4) . . . . ?
C63 P15 C59 C62 -164.7(3) . . . . ?
C63 P15 C59 C61 -43.6(4) . . . . ?
C47 N19 C20 N16 -179.4(3) . . . . ?
C47 N19 C20 B9 1.2(7) . . . . ?
C47 N19 C18 C17 -179.9(3) . . . . ?
C47 C48 C53 C55 -85.4(5) . . . . ?
C47 C48 C53 C54 150.8(4) . . . . ?
C47 C48 C49 C50 0.2(7) . . . . ?
C47 C52 C56 C58 96.7(5) . . . . ?
C47 C52 C56 C57 -139.8(5) . . . . ?
C47 C52 C51 C50 -0.3(8) . . . . ?
C2 C1 C10 C11 -0.2(6) . . . . ?
C2 C1 B9 N14 129.0(4) . . . . ?
C2 C1 B9 C20 -119.1(4) . . . . ?
C2 C1 B9 C8 4.5(4) . . . . ?
C2 C3 C4 C5 173.8(4) . . . . ?
C2 C13 C12 C11 0.3(9) . . . . ?
C59 P15 N16 C20 -126.5(3) . . . . ?
C59 P15 N16 C17 63.8(4) . . . . ?
C59 P15 N14 C21 -58.2(3) . . . . ?
C59 P15 N14 B9 115.1(3) . . . . ?
C59 P15 C63 C64 -43.1(4) . . . . ?
C59 P15 C63 C65 79.4(3) . . . . ?
C59 P15 C63 C66 -162.5(3) . . . . ?
C37 C36 C41 F44 179.7(4) . . . . ?
C37 C36 C41 C40 -1.2(6) . . . . ?
C37 C36 B23 O25 67.4(4) . . . . ?
C37 C36 B23 C25 -52.8(5) . . . . ?
C37 C38 C39 F46 178.3(4) . . . . ?
C37 C38 C39 C40 -1.4(7) . . . . ?
C48 C47 C52 C56 -178.2(5) . . . . ?
C48 C47 C52 C51 -0.9(7) . . . . ?
C10 C1 C2 C3 173.6(3) . . . . ?
C10 C1 C2 C13 -2.3(6) . . . . ?
C10 C1 B9 N14 -49.3(6) . . . . ?
C10 C1 B9 C20 62.6(6) . . . . ?
C10 C1 B9 C8 -173.7(4) . . . . ?
C10 C11 C12 C13 -2.8(9) . . . . ?
C41 C36 C37 F42 179.7(4) . . . . ?
C41 C36 C37 C38 -0.7(6) . . . . ?
C41 C36 B23 O25 -107.7(4) . . . . ?
C41 C36 B23 C25 132.2(4) . . . . ?
C41 C40 C39 F46 179.9(4) . . . . ?
C41 C40 C39 C38 -0.3(7) . . . . ?
C52 C47 C48 C53 178.7(4) . . . . ?
C52 C47 C48 C49 0.9(7) . . . . ?
C52 C51 C50 C49 1.3(9) . . . . ?
C7 C8 C3 C2 -175.3(4) . . . . ?
C7 C8 C3 C4 1.1(6) . . . . ?
C7 C8 B9 N14 46.0(6) . . . . ?
C7 C8 B9 C20 -63.5(6) . . . . ?
C7 C8 B9 C1 171.7(4) . . . . ?
C53 C48 C49 C50 -177.6(5) . . . . ?
C4 C3 C2 C1 -172.8(4) . . . . ?
C4 C3 C2 C13 2.7(7) . . . . ?
C4 C5 C6 C7 -0.2(8) . . . . ?
B9 N14 C21 O25 6.2(5) . . . . ?
B9 N14 C21 O24 -173.8(3) . . . . ?
B9 C8 C3 C2 -0.1(4) . . . . ?
B9 C8 C3 C4 176.3(4) . . . . ?
B9 C8 C7 C6 -173.5(4) . . . . ?
B9 C1 C2 C3 -5.0(4) . . . . ?
B9 C1 C2 C13 179.1(4) . . . . ?
B9 C1 C10 C11 177.9(4) . . . . ?
C56 C52 C51 C50 177.1(5) . . . . ?
C51 C52 C56 C58 -80.5(6) . . . . ?
C51 C52 C56 C57 43.0(7) . . . . ?
C51 C50 C49 C48 -1.3(9) . . . . ?
B23 O25 C21 O24 3.4(6) . . . . ?
B23 O25 C21 N14 -176.7(3) . . . . ?
B23 C25 C26 F35 -0.9(5) . . . . ?
B23 C25 C26 C27 179.4(3) . . . . ?
B23 C25 C30 F34 -0.8(5) . . . . ?
B23 C25 C30 C29 -179.8(4) . . . . ?
B23 C36 C37 F42 4.2(6) . . . . ?
B23 C36 C37 C38 -176.2(4) . . . . ?
B23 C36 C41 F44 -4.9(6) . . . . ?
B23 C36 C41 C40 174.2(4) . . . . ?
C49 C48 C53 C55 92.3(5) . . . . ?
C49 C48 C53 C54 -31.6(6) . . . . ?
